data_1512480
loop_
_publ_author_name
'Soonmoo Bang'
'Nahee Kim'
'Shin-Geol Kang'
'Jong Hwa Jeong'

_publ_section_title
;
 Synthesis and hydrolysis of cis-octahedral nickel(II) complexes with
 C-racemic tetraaza macrocycles bearing two imidate ester pendant arms
;
_journal_name_full
;
Inorganica Chimica Acta
;
_journal_page_first 184
_journal_page_last 191
_journal_paper_doi 10.1016/j.ica.2012.05.035
_journal_volume 392
_journal_year 2012
_chemical_formula_moiety 'C22 H46 N6 Ni O2, C2 H3 N, 2(Cl O4)'
_chemical_formula_sum 'C24 H49 Cl2 N7 Ni O10'
_chemical_formula_weight 725.31
_chemical_name_systematic
; 
 ? 
;
_space_group_IT_number 14
_symmetry_cell_setting monoclinic
_symmetry_space_group_name_Hall '-P 2ybc'
_symmetry_space_group_name_H-M 'P 1 21/c 1'
_atom_sites_solution_hydrogens geom
_atom_sites_solution_primary direct
_atom_sites_solution_secondary difmap
_audit_creation_method SHELXTL
_cell_angle_alpha 90.00
_cell_angle_beta 98.251(2)
_cell_angle_gamma 90.00
_cell_formula_units_Z 4
_cell_length_a 12.8688(14)
_cell_length_b 17.306(2)
_cell_length_c 15.1606(17)
_cell_measurement_reflns_used 7357
_cell_measurement_temperature 200(2)
_cell_measurement_theta_max 28.15
_cell_measurement_theta_min 2.27
_cell_volume 3341.4(6)
_computing_cell_refinement 'Bruker SAINT'
_computing_data_collection 'Bruker SMART'
_computing_data_reduction 'Bruker SAINT'
_computing_molecular_graphics 'Bruker SHELXTL'
_computing_publication_material 'Bruker SHELXTL'
_computing_structure_refinement 'Bruker SHELXTL'
_computing_structure_solution 'Bruker SHELXTL'
_diffrn_ambient_temperature 200(2)
_diffrn_measured_fraction_theta_full 0.996
_diffrn_measured_fraction_theta_max 0.996
_diffrn_measurement_device_type 'CCD area detector'
_diffrn_measurement_method 'phi and omega scans'
_diffrn_radiation_monochromator graphite
_diffrn_radiation_source 'fine-focus sealed tube'
_diffrn_radiation_type MoK\a
_diffrn_radiation_wavelength 0.71073
_diffrn_reflns_av_R_equivalents 0.0986
_diffrn_reflns_av_sigmaI/netI 0.1068
_diffrn_reflns_limit_h_max 17
_diffrn_reflns_limit_h_min -16
_diffrn_reflns_limit_k_max 23
_diffrn_reflns_limit_k_min -19
_diffrn_reflns_limit_l_max 20
_diffrn_reflns_limit_l_min -20
_diffrn_reflns_number 24487
_diffrn_reflns_theta_full 28.29
_diffrn_reflns_theta_max 28.29
_diffrn_reflns_theta_min 1.60
_exptl_absorpt_coefficient_mu 0.801
_exptl_absorpt_correction_type none
_exptl_crystal_colour purple
_exptl_crystal_density_diffrn 1.442
_exptl_crystal_density_method 'not measured'
_exptl_crystal_description block
_exptl_crystal_F_000 1536
_exptl_crystal_size_max 0.37
_exptl_crystal_size_mid 0.36
_exptl_crystal_size_min 0.35
_refine_diff_density_max 1.082
_refine_diff_density_min -1.359
_refine_diff_density_rms 0.131
_refine_ls_extinction_method none
_refine_ls_goodness_of_fit_ref 1.124
_refine_ls_hydrogen_treatment constr
_refine_ls_matrix_type full
_refine_ls_number_parameters 406
_refine_ls_number_reflns 8268
_refine_ls_number_restraints 0
_refine_ls_restrained_S_all 1.124
_refine_ls_R_factor_all 0.1352
_refine_ls_R_factor_gt 0.0766
_refine_ls_shift/su_max 0.000
_refine_ls_shift/su_mean 0.000
_refine_ls_structure_factor_coef Fsqd
_refine_ls_weighting_details 'calc w=1/[\s^2^(Fo^2^)+(0.1362P)^2^+0.0000P] where P=(Fo^2^+2Fc^2^)/3'
_refine_ls_weighting_scheme calc
_refine_ls_wR_factor_gt 0.1983
_refine_ls_wR_factor_ref 0.2763
_reflns_number_gt 4544
_reflns_number_total 8268
_reflns_threshold_expression >2sigma(I)
_cod_data_source_file ICA-2012-392-184-191-2.cif
_cod_data_source_block KANG11j
_cod_original_cell_volume 3341.5(6)
_cod_original_sg_symbol_H-M P2(1)/c
_cod_database_code 1512480

loop_
_symmetry_equiv_pos_as_xyz
'x, y, z'
'-x, y+1/2, -z+1/2'
'-x, -y, -z'
'x, -y-1/2, z-1/2'

loop_
_atom_site_label
_atom_site_type_symbol
_atom_site_fract_x
_atom_site_fract_y
_atom_site_fract_z
_atom_site_U_iso_or_equiv
_atom_site_adp_type
_atom_site_occupancy
_atom_site_symmetry_multiplicity
_atom_site_calc_flag
_atom_site_refinement_flags
Ni1 Ni 0.25284(5) 0.46420(4) 0.76569(4) 0.0284(2) Uani 1 1 d .
N1 N 0.3418(3) 0.5682(2) 0.7981(3) 0.0292(9) Uani 1 1 d .
H1N H 0.3253 0.5826 0.8535 0.035 Uiso 1 1 calc R
N2 N 0.1157(3) 0.5286(2) 0.7036(3) 0.0334(10) Uani 1 1 d .
N3 N 0.1673(3) 0.4618(2) 0.8768(3) 0.0302(9) Uani 1 1 d .
H3N H 0.1867 0.5072 0.9076 0.036 Uiso 1 1 calc R
N4 N 0.3898(3) 0.4084(2) 0.8385(3) 0.0307(9) Uani 1 1 d .
N5 N 0.3369(3) 0.4433(3) 0.6600(3) 0.0361(10) Uani 1 1 d .
H5N H 0.3206 0.4644 0.6070 0.043 Uiso 1 1 calc R
N6 N 0.1616(3) 0.3702(3) 0.7103(3) 0.0333(10) Uani 1 1 d .
H6N H 0.1769 0.3215 0.7229 0.040 Uiso 1 1 calc R
C1 C 0.3275(4) 0.6405(3) 0.7438(4) 0.0402(13) Uani 1 1 d .
C2 C 0.3758(4) 0.6339(3) 0.6572(4) 0.0420(13) Uani 1 1 d .
H2A H 0.4525 0.6327 0.6713 0.063 Uiso 1 1 calc R
H2B H 0.3545 0.6785 0.6190 0.063 Uiso 1 1 calc R
H2C H 0.3512 0.5863 0.6259 0.063 Uiso 1 1 calc R
C3 C 0.3778(5) 0.7099(3) 0.7972(4) 0.0509(15) Uani 1 1 d .
H3A H 0.3493 0.7139 0.8536 0.076 Uiso 1 1 calc R
H3B H 0.3622 0.7573 0.7626 0.076 Uiso 1 1 calc R
H3C H 0.4540 0.7025 0.8095 0.076 Uiso 1 1 calc R
C4 C 0.2096(4) 0.6580(3) 0.7223(4) 0.0401(13) Uani 1 1 d .
H4A H 0.2022 0.7102 0.6954 0.048 Uiso 1 1 calc R
H4B H 0.1813 0.6607 0.7796 0.048 Uiso 1 1 calc R
C5 C 0.1387(4) 0.6029(3) 0.6606(3) 0.0363(12) Uani 1 1 d .
H5 H 0.1779 0.5895 0.6103 0.044 Uiso 1 1 calc R
C6 C 0.0395(5) 0.6465(4) 0.6195(4) 0.0512(16) Uani 1 1 d .
H6C H -0.0066 0.6114 0.5812 0.077 Uiso 1 1 calc R
H6D H 0.0593 0.6900 0.5839 0.077 Uiso 1 1 calc R
H6E H 0.0026 0.6660 0.6671 0.077 Uiso 1 1 calc R
C7 C 0.0485(4) 0.5406(3) 0.7748(4) 0.0409(13) Uani 1 1 d .
H7A H -0.0255 0.5469 0.7470 0.049 Uiso 1 1 calc R
H7B H 0.0703 0.5888 0.8076 0.049 Uiso 1 1 calc R
C8 C 0.0561(4) 0.4741(3) 0.8394(4) 0.0410(13) Uani 1 1 d .
H8A H 0.0146 0.4856 0.8880 0.049 Uiso 1 1 calc R
H8B H 0.0272 0.4268 0.8084 0.049 Uiso 1 1 calc R
C9 C 0.1828(4) 0.3986(3) 0.9486(3) 0.0360(12) Uani 1 1 d .
C10 C 0.1318(4) 0.3234(3) 0.9151(4) 0.0381(12) Uani 1 1 d .
H10A H 0.0553 0.3296 0.9058 0.057 Uiso 1 1 calc R
H10B H 0.1515 0.2827 0.9592 0.057 Uiso 1 1 calc R
H10C H 0.1555 0.3093 0.8587 0.057 Uiso 1 1 calc R
C11 C 0.1360(4) 0.4255(4) 1.0308(3) 0.0429(13) Uani 1 1 d .
H11A H 0.1628 0.4771 1.0483 0.064 Uiso 1 1 calc R
H11B H 0.1559 0.3892 1.0799 0.064 Uiso 1 1 calc R
H11C H 0.0593 0.4274 1.0166 0.064 Uiso 1 1 calc R
C12 C 0.3005(4) 0.3880(3) 0.9762(3) 0.0378(12) Uani 1 1 d .
H12A H 0.3104 0.3553 1.0303 0.045 Uiso 1 1 calc R
H12B H 0.3306 0.4394 0.9937 0.045 Uiso 1 1 calc R
C13 C 0.3662(4) 0.3530(3) 0.9099(3) 0.0340(11) Uani 1 1 d .
H13 H 0.3243 0.3096 0.8792 0.041 Uiso 1 1 calc R
C14 C 0.4668(4) 0.3176(4) 0.9613(4) 0.0453(14) Uani 1 1 d .
H14A H 0.5059 0.2908 0.9195 0.068 Uiso 1 1 calc R
H14B H 0.4481 0.2807 1.0055 0.068 Uiso 1 1 calc R
H14C H 0.5106 0.3587 0.9916 0.068 Uiso 1 1 calc R
C15 C 0.4602(3) 0.4727(3) 0.8776(4) 0.0355(12) Uani 1 1 d .
H15A H 0.5337 0.4541 0.8882 0.043 Uiso 1 1 calc R
H15B H 0.4401 0.4881 0.9358 0.043 Uiso 1 1 calc R
C16 C 0.4532(4) 0.5423(3) 0.8167(4) 0.0365(12) Uani 1 1 d .
H16A H 0.4976 0.5846 0.8454 0.044 Uiso 1 1 calc R
H16B H 0.4788 0.5286 0.7602 0.044 Uiso 1 1 calc R
C17 C 0.4127(4) 0.3979(3) 0.6789(3) 0.0353(11) Uani 1 1 d .
O1 O 0.4760(3) 0.3687(2) 0.6251(3) 0.0482(10) Uani 1 1 d .
C18 C 0.4558(6) 0.3908(4) 0.5336(4) 0.0610(18) Uani 1 1 d .
H18A H 0.3891 0.3682 0.5061 0.092 Uiso 1 1 calc R
H18B H 0.5127 0.3720 0.5026 0.092 Uiso 1 1 calc R
H18C H 0.4518 0.4472 0.5292 0.092 Uiso 1 1 calc R
C19 C 0.4405(4) 0.3656(3) 0.7713(3) 0.0354(12) Uani 1 1 d .
H19A H 0.4188 0.3107 0.7713 0.043 Uiso 1 1 calc R
H19B H 0.5177 0.3676 0.7883 0.043 Uiso 1 1 calc R
C20 C 0.0820(4) 0.3918(3) 0.6564(3) 0.0379(12) Uani 1 1 d .
O2 O 0.0085(3) 0.3474(2) 0.6111(3) 0.0510(11) Uani 1 1 d .
C21 C 0.0182(6) 0.2646(4) 0.6230(5) 0.0645(19) Uani 1 1 d .
H21A H 0.0875 0.2479 0.6108 0.097 Uiso 1 1 calc R
H21B H -0.0364 0.2386 0.5819 0.097 Uiso 1 1 calc R
H21C H 0.0102 0.2513 0.6845 0.097 Uiso 1 1 calc R
C22 C 0.0611(5) 0.4748(3) 0.6350(4) 0.0420(13) Uani 1 1 d .
H22A H -0.0154 0.4841 0.6290 0.050 Uiso 1 1 calc R
H22B H 0.0840 0.4864 0.5768 0.050 Uiso 1 1 calc R
Cl1 Cl 0.28038(12) 0.35040(9) 0.26541(11) 0.0528(4) Uani 1 1 d .
O3 O 0.2906(8) 0.2906(4) 0.2032(5) 0.148(3) Uani 1 1 d .
O4 O 0.1802(5) 0.3521(8) 0.2722(6) 0.193(5) Uani 1 1 d .
O5 O 0.3464(6) 0.3325(4) 0.3443(4) 0.128(3) Uani 1 1 d .
O6 O 0.3111(7) 0.4189(4) 0.2297(5) 0.138(3) Uani 1 1 d .
Cl2 Cl 0.22917(11) 0.65298(9) 0.03139(10) 0.0453(4) Uani 1 1 d .
O7 O 0.2865(4) 0.5969(3) -0.0129(3) 0.0648(13) Uani 1 1 d .
O8 O 0.1247(4) 0.6324(4) 0.0218(6) 0.134(3) Uani 1 1 d .
O9 O 0.2780(6) 0.6537(4) 0.1209(3) 0.108(2) Uani 1 1 d .
O10 O 0.2426(4) 0.7284(3) -0.0017(4) 0.0774(15) Uani 1 1 d .
C23 C 0.2380(8) 0.5850(7) 0.3154(8) 0.136(5) Uani 1 1 d .
H23A H 0.3069 0.5815 0.2952 0.204 Uiso 1 1 calc R
H23B H 0.2188 0.6395 0.3205 0.204 Uiso 1 1 calc R
H23C H 0.1853 0.5592 0.2722 0.204 Uiso 1 1 calc R
C24 C 0.2426(7) 0.5468(6) 0.4038(6) 0.086(3) Uani 1 1 d .
N7 N 0.2385(6) 0.5063(6) 0.4715(5) 0.102(3) Uani 1 1 d .

loop_
_atom_site_aniso_label
_atom_site_aniso_U_11
_atom_site_aniso_U_22
_atom_site_aniso_U_33
_atom_site_aniso_U_23
_atom_site_aniso_U_13
_atom_site_aniso_U_12
Ni1 0.0288(4) 0.0304(4) 0.0256(3) -0.0022(3) 0.0027(2) 0.0007(3)
N1 0.032(2) 0.019(2) 0.037(2) -0.0035(17) 0.0070(17) -0.0112(16)
N2 0.028(2) 0.036(2) 0.035(2) -0.0003(19) -0.0006(18) 0.0054(17)
N3 0.036(2) 0.033(2) 0.024(2) -0.0010(17) 0.0137(17) -0.0025(18)
N4 0.028(2) 0.037(2) 0.026(2) -0.0034(18) 0.0005(16) 0.0026(18)
N5 0.048(3) 0.043(3) 0.020(2) -0.0042(18) 0.0159(18) 0.003(2)
N6 0.032(2) 0.033(2) 0.033(2) -0.0082(18) -0.0004(18) -0.0072(18)
C1 0.048(3) 0.037(3) 0.036(3) 0.004(2) 0.008(2) -0.001(2)
C2 0.039(3) 0.046(3) 0.042(3) 0.011(3) 0.008(2) -0.004(3)
C3 0.065(4) 0.031(3) 0.053(4) 0.005(3) -0.002(3) -0.016(3)
C4 0.045(3) 0.040(3) 0.036(3) 0.001(2) 0.009(2) 0.001(2)
C5 0.035(3) 0.039(3) 0.034(3) 0.003(2) 0.003(2) 0.002(2)
C6 0.051(4) 0.052(4) 0.048(4) 0.015(3) -0.002(3) 0.008(3)
C7 0.033(3) 0.047(3) 0.044(3) 0.009(3) 0.008(2) 0.008(2)
C8 0.045(3) 0.039(3) 0.039(3) -0.006(2) 0.008(2) -0.003(2)
C9 0.040(3) 0.035(3) 0.033(3) 0.001(2) 0.007(2) -0.003(2)
C10 0.039(3) 0.032(3) 0.043(3) 0.009(2) 0.006(2) -0.004(2)
C11 0.048(3) 0.050(4) 0.034(3) 0.005(3) 0.016(2) -0.002(3)
C12 0.042(3) 0.039(3) 0.032(3) 0.003(2) 0.003(2) 0.001(2)
C13 0.035(3) 0.032(3) 0.034(3) 0.002(2) 0.001(2) 0.003(2)
C14 0.040(3) 0.049(4) 0.044(3) 0.010(3) -0.001(2) 0.007(3)
C15 0.015(2) 0.047(3) 0.041(3) -0.003(2) -0.006(2) 0.000(2)
C16 0.033(3) 0.040(3) 0.035(3) -0.004(2) 0.002(2) -0.005(2)
C17 0.039(3) 0.029(3) 0.040(3) -0.006(2) 0.011(2) 0.004(2)
O1 0.054(2) 0.056(3) 0.040(2) -0.0008(19) 0.0234(18) 0.010(2)
C18 0.082(5) 0.056(4) 0.051(4) 0.001(3) 0.032(3) 0.013(4)
C19 0.030(2) 0.037(3) 0.039(3) -0.003(2) 0.007(2) 0.013(2)
C20 0.042(3) 0.038(3) 0.034(3) -0.008(2) 0.008(2) -0.009(2)
O2 0.049(2) 0.050(3) 0.048(2) -0.0109(19) -0.0138(19) -0.0151(19)
C21 0.076(5) 0.049(4) 0.064(4) -0.010(3) -0.008(4) -0.021(4)
C22 0.045(3) 0.046(3) 0.032(3) 0.002(2) -0.003(2) 0.005(3)
Cl1 0.0472(8) 0.0462(9) 0.0608(10) 0.0130(7) -0.0068(7) -0.0023(7)
O3 0.221(9) 0.092(5) 0.114(6) -0.033(4) -0.034(6) 0.064(6)
O4 0.046(4) 0.362(15) 0.177(8) 0.094(9) 0.032(4) 0.003(6)
O5 0.163(6) 0.089(5) 0.102(5) 0.008(4) -0.085(5) 0.001(4)
O6 0.201(8) 0.078(5) 0.126(6) 0.036(4) -0.007(5) -0.050(5)
Cl2 0.0439(8) 0.0428(8) 0.0493(8) -0.0039(6) 0.0075(6) 0.0030(6)
O7 0.072(3) 0.053(3) 0.075(3) -0.021(2) 0.031(3) -0.006(2)
O8 0.033(3) 0.075(4) 0.296(10) 0.037(5) 0.025(4) 0.004(3)
O9 0.167(6) 0.109(5) 0.044(3) -0.014(3) 0.006(3) 0.019(4)
O10 0.083(4) 0.044(3) 0.103(4) 0.011(3) 0.005(3) -0.001(3)
C23 0.093(7) 0.141(10) 0.186(12) 0.097(9) 0.057(7) 0.020(7)
C24 0.075(5) 0.114(8) 0.067(6) 0.008(5) 0.007(4) 0.012(5)
N7 0.085(5) 0.165(8) 0.052(4) -0.013(5) 0.002(4) 0.035(5)

loop_
_atom_type_symbol
_atom_type_description
_atom_type_scat_dispersion_real
_atom_type_scat_dispersion_imag
_atom_type_scat_source
C C 0.0033 0.0016 'International Tables Vol C Tables 4.2.6.8 and 6.1.1.4'
H H 0.0000 0.0000 'International Tables Vol C Tables 4.2.6.8 and 6.1.1.4'
N N 0.0061 0.0033 'International Tables Vol C Tables 4.2.6.8 and 6.1.1.4'
O O 0.0106 0.0060 'International Tables Vol C Tables 4.2.6.8 and 6.1.1.4'
Cl Cl 0.1484 0.1585 'International Tables Vol C Tables 4.2.6.8 and 6.1.1.4'
Ni Ni 0.3393 1.1124 'International Tables Vol C Tables 4.2.6.8 and 6.1.1.4'

loop_
_geom_angle_atom_site_label_1
_geom_angle_atom_site_label_2
_geom_angle_atom_site_label_3
_geom_angle
N5 Ni1 N6 83.13(17)
N5 Ni1 N3 168.85(17)
N6 Ni1 N3 88.77(16)
N5 Ni1 N1 90.18(17)
N6 Ni1 N1 169.64(16)
N3 Ni1 N1 98.85(16)
N5 Ni1 N4 80.82(16)
N6 Ni1 N4 102.97(16)
N3 Ni1 N4 93.63(15)
N1 Ni1 N4 83.65(15)
N5 Ni1 N2 103.51(17)
N6 Ni1 N2 81.55(16)
N3 Ni1 N2 82.75(16)
N1 Ni1 N2 92.41(15)
N4 Ni1 N2 174.20(16)
C16 N1 C1 113.2(4)
C16 N1 Ni1 104.9(3)
C1 N1 Ni1 123.8(3)
C7 N2 C5 111.6(4)
C7 N2 C22 109.1(4)
C5 N2 C22 109.6(4)
C7 N2 Ni1 106.0(3)
C5 N2 Ni1 115.4(3)
C22 N2 Ni1 104.6(3)
C8 N3 C9 113.3(4)
C8 N3 Ni1 105.9(3)
C9 N3 Ni1 122.9(3)
C19 N4 C15 109.9(4)
C19 N4 C13 109.2(4)
C15 N4 C13 111.0(4)
C19 N4 Ni1 106.2(3)
C15 N4 Ni1 105.7(3)
C13 N4 Ni1 114.5(3)
C17 N5 Ni1 113.9(3)
C20 N6 Ni1 112.3(4)
N1 C1 C2 112.1(4)
N1 C1 C4 108.7(4)
C2 C1 C4 110.0(4)
N1 C1 C3 110.7(4)
C2 C1 C3 108.5(5)
C4 C1 C3 106.6(5)
C1 C4 C5 119.2(4)
N2 C5 C6 113.3(4)
N2 C5 C4 113.9(4)
C6 C5 C4 109.1(5)
N2 C7 C8 112.0(4)
N3 C8 C7 109.2(4)
C10 C9 C12 110.8(4)
C10 C9 C11 109.4(4)
C12 C9 C11 107.8(4)
C10 C9 N3 111.6(4)
C12 C9 N3 107.6(4)
C11 C9 N3 109.6(4)
C9 C12 C13 119.3(4)
N4 C13 C12 114.1(4)
N4 C13 C14 112.0(4)
C12 C13 C14 109.3(4)
N4 C15 C16 111.6(4)
N1 C16 C15 109.1(4)
N5 C17 O1 128.4(5)
N5 C17 C19 121.3(4)
O1 C17 C19 110.2(4)
C17 O1 C18 116.9(5)
N4 C19 C17 112.6(4)
N6 C20 O2 127.5(5)
N6 C20 C22 121.9(5)
O2 C20 C22 110.6(5)
C20 O2 C21 117.7(5)
C20 C22 N2 113.4(4)
O4 Cl1 O6 110.6(6)
O4 Cl1 O5 115.0(6)
O6 Cl1 O5 110.6(5)
O4 Cl1 O3 104.8(7)
O6 Cl1 O3 107.8(6)
O5 Cl1 O3 107.7(4)
O8 Cl2 O9 113.4(5)
O8 Cl2 O10 111.5(3)
O9 Cl2 O10 105.8(4)
O8 Cl2 O7 109.5(4)
O9 Cl2 O7 105.5(4)
O10 Cl2 O7 111.0(3)
N7 C24 C23 171.0(11)

loop_
_geom_bond_atom_site_label_1
_geom_bond_atom_site_label_2
_geom_bond_distance
Ni1 N5 2.090(4)
Ni1 N6 2.110(4)
Ni1 N3 2.141(4)
Ni1 N1 2.151(4)
Ni1 N4 2.167(4)
Ni1 N2 2.184(4)
N1 C16 1.490(6)
N1 C1 1.495(6)
N2 C7 1.490(7)
N2 C5 1.491(7)
N2 C22 1.494(7)
N3 C8 1.477(7)
N3 C9 1.535(6)
N4 C19 1.485(6)
N4 C15 1.503(6)
N4 C13 1.510(6)
N5 C17 1.253(6)
N6 C20 1.272(6)
C1 C2 1.535(7)
C1 C4 1.536(8)
C1 C3 1.538(8)
C4 C5 1.541(7)
C5 C6 1.536(7)
C7 C8 1.506(8)
C9 C10 1.512(7)
C9 C12 1.524(7)
C9 C11 1.531(7)
C12 C13 1.527(7)
C13 C14 1.540(7)
C15 C16 1.512(7)
C17 O1 1.332(6)
C17 C19 1.503(7)
O1 C18 1.427(7)
C20 O2 1.331(6)
C20 C22 1.488(8)
O2 C21 1.447(8)
Cl1 O4 1.309(6)
Cl1 O6 1.384(6)
Cl1 O5 1.399(5)
Cl1 O3 1.419(7)
Cl2 O8 1.377(5)
Cl2 O9 1.411(5)
Cl2 O10 1.418(5)
Cl2 O7 1.441(4)
C23 C24 1.488(13)
C24 N7 1.251(11)
